data_4518194
loop_
_publ_author_name
'Bavi, Marzieh'
'Nabavizadeh, S. Masoud'
'Hosseini, Fatemeh Niroomand'
'Niknam, Fatemeh'
'Hamidizadeh, Peyman'
'Hoseini, S. Jafar'
'Raoof, Fatemeh'
'Abu-Omar, Mahdi M.'

_publ_section_title
;
 Ligand-Mediated C--Br Oxidative Addition to Cycloplatinated(II) Complexes
 and Benzyl-Me C--C Bond Reductive Elimination from a Cycloplatinated(IV)
 Complex
;
_journal_name_full 'ACS Omega'
_journal_paper_doi 10.1021/acsomega.0c03573
_journal_year 2020
_chemical_formula_sum 'C14 H14 Br2 N2 Pt S'
_chemical_formula_weight 597.24
_space_group_crystal_system orthorhombic
_space_group_IT_number 61
_space_group_name_Hall '-P 2ac 2ab'
_space_group_name_H-M_alt 'P b c a'
_atom_sites_solution_hydrogens geom
_audit_creation_method SHELXL-2014/7
_cell_angle_alpha 90
_cell_angle_beta 90
_cell_angle_gamma 90
_cell_formula_units_Z 8
_cell_length_a 9.3985(11)
_cell_length_b 12.7810(15)
_cell_length_c 25.714(3)
_cell_measurement_reflns_used 187
_cell_measurement_temperature 100(2)
_cell_measurement_theta_max 27.48
_cell_measurement_theta_min 2.83
_cell_volume 3088.8(6)
_computing_structure_refinement 'SHELXL-2014/7 (Sheldrick, 2014)'
_diffrn_ambient_temperature 100(2)
_diffrn_measured_fraction_theta_full 1.000
_diffrn_measured_fraction_theta_max 0.992
_diffrn_measurement_device_type 'Bruker Kappa APex II'
_diffrn_measurement_method '\w scans'
_diffrn_radiation_type MoK\a
_diffrn_radiation_wavelength 0.71073
_diffrn_reflns_av_R_equivalents 0.0655
_diffrn_reflns_av_unetI/netI 0.0618
_diffrn_reflns_Laue_measured_fraction_full 1.000
_diffrn_reflns_Laue_measured_fraction_max 0.992
_diffrn_reflns_limit_h_max 9
_diffrn_reflns_limit_h_min -12
_diffrn_reflns_limit_k_max 10
_diffrn_reflns_limit_k_min -16
_diffrn_reflns_limit_l_max 30
_diffrn_reflns_limit_l_min -33
_diffrn_reflns_number 13984
_diffrn_reflns_point_group_measured_fraction_full 1.000
_diffrn_reflns_point_group_measured_fraction_max 0.992
_diffrn_reflns_theta_full 25.242
_diffrn_reflns_theta_max 27.440
_diffrn_reflns_theta_min 1.584
_exptl_absorpt_coefficient_mu 14.385
_exptl_absorpt_correction_T_max 0.7456
_exptl_absorpt_correction_T_min 0.5519
_exptl_absorpt_correction_type multi-scan
_exptl_absorpt_process_details sadabs
_exptl_crystal_colour yellow
_exptl_crystal_density_diffrn 2.569
_exptl_crystal_description block
_exptl_crystal_F_000 2208
_exptl_crystal_size_max 0.150
_exptl_crystal_size_mid 0.150
_exptl_crystal_size_min 0.100
_refine_diff_density_max 2.805
_refine_diff_density_min -1.505
_refine_diff_density_rms 0.250
_refine_ls_extinction_method none
_refine_ls_goodness_of_fit_ref 0.987
_refine_ls_hydrogen_treatment constr
_refine_ls_matrix_type full
_refine_ls_number_parameters 177
_refine_ls_number_reflns 3501
_refine_ls_number_restraints 0
_refine_ls_restrained_S_all 0.987
_refine_ls_R_factor_all 0.0740
_refine_ls_R_factor_gt 0.0421
_refine_ls_shift/su_max 0.000
_refine_ls_shift/su_mean 0.000
_refine_ls_structure_factor_coef Fsqd
_refine_ls_weighting_details 'w=1/[\s^2^(Fo^2^)+(0.0290P)^2^+33.1483P] where P=(Fo^2^+2Fc^2^)/3'
_refine_ls_weighting_scheme calc
_refine_ls_wR_factor_gt 0.0777
_refine_ls_wR_factor_ref 0.0876
_reflns_Friedel_coverage 0.000
_reflns_number_gt 2476
_reflns_number_total 3501
_reflns_threshold_expression 'I > 2\s(I)'
_cod_data_source_file ao0c03573_si_002.cif
_cod_data_source_block 09062017_14_0m_a
_cod_database_code 4518194
_shelx_shelxl_version_number 2014/7
_shelx_space_group_comment
;
The symmetry employed for this shelxl refinement is uniquely defined
by the following loop, which should always be used as a source of
symmetry information in preference to the above space-group names.
They are only intended as comments.
;
_shelx_estimated_absorpt_t_min 0.222
_shelx_estimated_absorpt_t_max 0.327

loop_
_space_group_symop_operation_xyz
'x, y, z'
'-x+1/2, -y, z+1/2'
'-x, y+1/2, -z+1/2'
'x+1/2, -y+1/2, -z'
'-x, -y, -z'
'x-1/2, y, -z-1/2'
'x, -y-1/2, z-1/2'
'-x-1/2, y-1/2, z'

loop_
_atom_site_label
_atom_site_type_symbol
_atom_site_fract_x
_atom_site_fract_y
_atom_site_fract_z
_atom_site_U_iso_or_equiv
_atom_site_adp_type
_atom_site_occupancy
_atom_site_site_symmetry_order
_atom_site_calc_flag
_atom_site_refinement_flags_posn
_atom_site_refinement_flags_adp
_atom_site_refinement_flags_occupancy
_atom_site_disorder_assembly
_atom_site_disorder_group
Br1 Br 0.62203(10) 0.57852(8) 0.43804(4) 0.0285(2) Uani 1 1 d . . . . .
Br2 Br 0.54117(10) 0.41240(7) 0.26838(4) 0.0237(2) Uani 1 1 d . . . . .
C1 C 0.2863(9) 0.4370(6) 0.3824(3) 0.0122(18) Uani 1 1 d . . . . .
C2 C 0.2659(9) 0.5354(6) 0.3535(3) 0.0123(17) Uani 1 1 d . . . . .
C3 C 0.1326(9) 0.5718(7) 0.3428(3) 0.0142(18) Uani 1 1 d . . . . .
H3 H 0.0505 0.5340 0.3533 0.017 Uiso 1 1 calc R U . . .
C4 C 0.1202(9) 0.6672(6) 0.3154(3) 0.0149(19) Uani 1 1 d . . . . .
H4 H 0.0294 0.6955 0.3074 0.018 Uiso 1 1 calc R U . . .
C5 C 0.2414(10) 0.7175(7) 0.3010(3) 0.019(2) Uani 1 1 d . . . . .
H5 H 0.2361 0.7821 0.2828 0.022 Uiso 1 1 calc R U . . .
C6 C 0.3739(10) 0.6740(6) 0.3130(3) 0.0161(19) Uani 1 1 d . . . . .
H6 H 0.4578 0.7098 0.3026 0.019 Uiso 1 1 calc R U . . .
C7 C 0.4099(9) 0.3069(6) 0.4195(3) 0.0138(18) Uani 1 1 d . . . . .
C8 C 0.5239(9) 0.2444(6) 0.4341(3) 0.0124(17) Uani 1 1 d . . . . .
H8 H 0.6180 0.2624 0.4240 0.015 Uiso 1 1 calc R U . . .
C9 C 0.4992(10) 0.1559(7) 0.4633(3) 0.0168(19) Uani 1 1 d . . . . .
H9 H 0.5771 0.1134 0.4737 0.020 Uiso 1 1 calc R U . . .
C10 C 0.3597(10) 0.1275(7) 0.4779(3) 0.0161(19) Uani 1 1 d . . . . .
H10 H 0.3453 0.0658 0.4979 0.019 Uiso 1 1 calc R U . . .
C11 C 0.2452(10) 0.1868(7) 0.4640(3) 0.0169(19) Uani 1 1 d . . . . .
H11 H 0.1515 0.1672 0.4738 0.020 Uiso 1 1 calc R U . . .
C12 C 0.2701(9) 0.2770(6) 0.4351(3) 0.0112(17) Uani 1 1 d . . . . .
C13 C 0.7633(9) 0.3990(6) 0.3650(3) 0.0130(12) Uani 1 1 d . . . . .
H13A H 0.8370 0.4182 0.3398 0.020 Uiso 1 1 calc R U . . .
H13B H 0.7373 0.3254 0.3602 0.020 Uiso 1 1 calc R U . . .
H13C H 0.7998 0.4093 0.4004 0.020 Uiso 1 1 calc R U . . .
C14 C 0.7258(9) 0.5965(6) 0.3208(3) 0.0130(12) Uani 1 1 d . . . . .
H14A H 0.8000 0.6135 0.3462 0.020 Uiso 1 1 calc R U . . .
H14B H 0.6762 0.6606 0.3104 0.020 Uiso 1 1 calc R U . . .
H14C H 0.7692 0.5640 0.2901 0.020 Uiso 1 1 calc R U . . .
N1 N 0.3858(7) 0.5830(5) 0.3389(3) 0.0136(15) Uani 1 1 d . . . . .
N2 N 0.4138(7) 0.3968(5) 0.3897(3) 0.0130(15) Uani 1 1 d . . . . .
Pt1 Pt 0.58241(3) 0.49394(2) 0.35368(2) 0.01312(10) Uani 1 1 d . . . . .
S1 S 0.1483(2) 0.36747(16) 0.41104(9) 0.0155(5) Uani 1 1 d . . . . .

loop_
_atom_site_aniso_label
_atom_site_aniso_U_11
_atom_site_aniso_U_22
_atom_site_aniso_U_33
_atom_site_aniso_U_23
_atom_site_aniso_U_13
_atom_site_aniso_U_12
Br1 0.0193(5) 0.0362(5) 0.0300(5) -0.0080(5) -0.0037(4) -0.0018(4)
Br2 0.0269(5) 0.0208(4) 0.0235(5) -0.0028(4) 0.0072(4) -0.0020(4)
C1 0.013(4) 0.014(4) 0.010(4) -0.007(3) 0.004(3) -0.001(3)
C2 0.020(5) 0.010(3) 0.007(4) -0.005(3) 0.002(4) -0.002(3)
C3 0.013(4) 0.018(4) 0.012(4) -0.003(4) -0.001(3) 0.003(4)
C4 0.012(5) 0.017(4) 0.016(5) -0.007(4) -0.007(4) 0.007(3)
C5 0.023(5) 0.020(4) 0.013(4) 0.007(4) 0.005(4) 0.001(4)
C6 0.018(5) 0.013(4) 0.018(5) 0.001(4) 0.008(4) 0.003(3)
C7 0.019(5) 0.010(4) 0.012(4) -0.001(3) 0.004(4) -0.010(4)
C8 0.007(4) 0.015(4) 0.015(4) 0.002(4) -0.003(4) 0.001(3)
C9 0.023(5) 0.015(4) 0.012(4) 0.002(4) -0.006(4) 0.003(4)
C10 0.023(5) 0.014(4) 0.011(4) 0.001(4) 0.001(4) -0.002(4)
C11 0.015(5) 0.021(4) 0.015(4) 0.002(4) 0.000(4) -0.003(4)
C12 0.011(4) 0.009(4) 0.013(4) -0.003(3) 0.001(4) -0.001(3)
C13 0.012(3) 0.010(3) 0.017(3) 0.004(3) 0.006(3) 0.000(2)
C14 0.012(3) 0.010(3) 0.017(3) 0.004(3) 0.006(3) 0.000(2)
N1 0.010(4) 0.017(3) 0.014(4) -0.004(3) 0.002(3) -0.002(3)
N2 0.010(4) 0.014(3) 0.015(4) -0.001(3) 0.004(3) -0.001(3)
Pt1 0.00920(15) 0.01247(15) 0.01768(17) -0.00007(15) 0.00280(14) -0.00110(13)
S1 0.0086(10) 0.0157(10) 0.0223(12) 0.0025(9) 0.0027(9) 0.0001(8)

loop_
_atom_type_symbol
_atom_type_description
_atom_type_scat_dispersion_real
_atom_type_scat_dispersion_imag
_atom_type_scat_source
C C 0.0033 0.0016 'International Tables Vol C Tables 4.2.6.8 and 6.1.1.4'
H H 0.0000 0.0000 'International Tables Vol C Tables 4.2.6.8 and 6.1.1.4'
N N 0.0061 0.0033 'International Tables Vol C Tables 4.2.6.8 and 6.1.1.4'
Br Br -0.2901 2.4595 'International Tables Vol C Tables 4.2.6.8 and 6.1.1.4'
Pt Pt -1.7033 8.3905 'International Tables Vol C Tables 4.2.6.8 and 6.1.1.4'
S S 0.1246 0.1234 'International Tables Vol C Tables 4.2.6.8 and 6.1.1.4'

loop_
_geom_angle_atom_site_label_1
_geom_angle_atom_site_label_2
_geom_angle_atom_site_label_3
_geom_angle
_geom_angle_site_symmetry_1
_geom_angle_site_symmetry_3
_geom_angle_publ_flag
N2 C1 C2 121.5(7) . . ?
N2 C1 S1 114.9(6) . . ?
C2 C1 S1 123.6(6) . . ?
N1 C2 C3 124.2(8) . . ?
N1 C2 C1 115.0(7) . . ?
C3 C2 C1 120.9(8) . . ?
C2 C3 C4 118.1(8) . . ?
C2 C3 H3 120.9 . . ?
C4 C3 H3 120.9 . . ?
C5 C4 C3 118.4(8) . . ?
C5 C4 H4 120.8 . . ?
C3 C4 H4 120.8 . . ?
C4 C5 C6 119.8(8) . . ?
C4 C5 H5 120.1 . . ?
C6 C5 H5 120.1 . . ?
N1 C6 C5 121.8(8) . . ?
N1 C6 H6 119.1 . . ?
C5 C6 H6 119.1 . . ?
C8 C7 N2 127.4(8) . . ?
C8 C7 C12 118.7(7) . . ?
N2 C7 C12 113.8(8) . . ?
C9 C8 C7 119.3(8) . . ?
C9 C8 H8 120.3 . . ?
C7 C8 H8 120.3 . . ?
C8 C9 C10 120.9(8) . . ?
C8 C9 H9 119.6 . . ?
C10 C9 H9 119.6 . . ?
C11 C10 C9 121.3(8) . . ?
C11 C10 H10 119.3 . . ?
C9 C10 H10 119.3 . . ?
C10 C11 C12 117.9(9) . . ?
C10 C11 H11 121.1 . . ?
C12 C11 H11 121.1 . . ?
C11 C12 C7 121.8(8) . . ?
C11 C12 S1 129.0(7) . . ?
C7 C12 S1 109.1(6) . . ?
Pt1 C13 H13A 109.5 . . ?
Pt1 C13 H13B 109.5 . . ?
H13A C13 H13B 109.5 . . ?
Pt1 C13 H13C 109.5 . . ?
H13A C13 H13C 109.5 . . ?
H13B C13 H13C 109.5 . . ?
Pt1 C14 H14A 109.5 . . ?
Pt1 C14 H14B 109.5 . . ?
H14A C14 H14B 109.5 . . ?
Pt1 C14 H14C 109.5 . . ?
H14A C14 H14C 109.5 . . ?
H14B C14 H14C 109.5 . . ?
C6 N1 C2 117.6(8) . . ?
C6 N1 Pt1 127.0(6) . . ?
C2 N1 Pt1 115.0(5) . . ?
C1 N2 C7 112.2(7) . . ?
C1 N2 Pt1 111.9(5) . . ?
C7 N2 Pt1 135.8(6) . . ?
C14 Pt1 C13 84.0(3) . . ?
C14 Pt1 N1 98.6(3) . . ?
C13 Pt1 N1 175.7(3) . . ?
C14 Pt1 N2 174.4(3) . . ?
C13 Pt1 N2 101.3(3) . . ?
N1 Pt1 N2 76.2(3) . . ?
C14 Pt1 Br1 89.0(2) . . ?
C13 Pt1 Br1 90.5(2) . . ?
N1 Pt1 Br1 93.01(18) . . ?
N2 Pt1 Br1 89.20(17) . . ?
C14 Pt1 Br2 90.4(2) . . ?
C13 Pt1 Br2 90.4(2) . . ?
N1 Pt1 Br2 86.14(18) . . ?
N2 Pt1 Br2 91.29(18) . . ?
Br1 Pt1 Br2 178.89(4) . . ?
C1 S1 C12 89.9(4) . . ?

loop_
_geom_bond_atom_site_label_1
_geom_bond_atom_site_label_2
_geom_bond_distance
_geom_bond_site_symmetry_2
_geom_bond_publ_flag
Br1 Pt1 2.4521(10) . ?
Br2 Pt1 2.4591(10) . ?
C1 N2 1.317(10) . ?
C1 C2 1.473(11) . ?
C1 S1 1.736(8) . ?
C2 N1 1.335(10) . ?
C2 C3 1.364(12) . ?
C3 C4 1.412(11) . ?
C3 H3 0.9500 . ?
C4 C5 1.360(12) . ?
C4 H4 0.9500 . ?
C5 C6 1.398(12) . ?
C5 H5 0.9500 . ?
C6 N1 1.344(10) . ?
C6 H6 0.9500 . ?
C7 C8 1.388(11) . ?
C7 N2 1.382(10) . ?
C7 C12 1.426(11) . ?
C8 C9 1.376(11) . ?
C8 H8 0.9500 . ?
C9 C10 1.412(12) . ?
C9 H9 0.9500 . ?
C10 C11 1.363(12) . ?
C10 H10 0.9500 . ?
C11 C12 1.392(11) . ?
C11 H11 0.9500 . ?
C12 S1 1.741(8) . ?
C13 Pt1 2.109(8) . ?
C13 H13A 0.9800 . ?
C13 H13B 0.9800 . ?
C13 H13C 0.9800 . ?
C14 Pt1 2.061(8) . ?
C14 H14A 0.9800 . ?
C14 H14B 0.9800 . ?
C14 H14C 0.9800 . ?
N1 Pt1 2.204(7) . ?
N2 Pt1 2.215(7) . ?

loop_
_geom_torsion_atom_site_label_1
_geom_torsion_atom_site_label_2
_geom_torsion_atom_site_label_3
_geom_torsion_atom_site_label_4
_geom_torsion
_geom_torsion_site_symmetry_1
_geom_torsion_site_symmetry_2
_geom_torsion_site_symmetry_3
_geom_torsion_site_symmetry_4
_geom_torsion_publ_flag
N2 C1 C2 N1 -4.3(11) . . . . ?
S1 C1 C2 N1 173.5(6) . . . . ?
N2 C1 C2 C3 174.8(8) . . . . ?
S1 C1 C2 C3 -7.4(11) . . . . ?
N1 C2 C3 C4 -1.6(12) . . . . ?
C1 C2 C3 C4 179.3(7) . . . . ?
C2 C3 C4 C5 0.4(12) . . . . ?
C3 C4 C5 C6 0.5(12) . . . . ?
C4 C5 C6 N1 -0.3(13) . . . . ?
N2 C7 C8 C9 -178.7(8) . . . . ?
C12 C7 C8 C9 -0.4(12) . . . . ?
C7 C8 C9 C10 0.8(12) . . . . ?
C8 C9 C10 C11 -0.5(13) . . . . ?
C9 C10 C11 C12 -0.4(12) . . . . ?
C10 C11 C12 C7 0.8(12) . . . . ?
C10 C11 C12 S1 179.3(7) . . . . ?
C8 C7 C12 C11 -0.4(12) . . . . ?
N2 C7 C12 C11 178.1(7) . . . . ?
C8 C7 C12 S1 -179.2(6) . . . . ?
N2 C7 C12 S1 -0.7(9) . . . . ?
C5 C6 N1 C2 -0.8(12) . . . . ?
C5 C6 N1 Pt1 172.7(6) . . . . ?
C3 C2 N1 C6 1.8(12) . . . . ?
C1 C2 N1 C6 -179.1(7) . . . . ?
C3 C2 N1 Pt1 -172.5(6) . . . . ?
C1 C2 N1 Pt1 6.6(9) . . . . ?
C2 C1 N2 C7 177.4(7) . . . . ?
S1 C1 N2 C7 -0.6(9) . . . . ?
C2 C1 N2 Pt1 -0.3(9) . . . . ?
S1 C1 N2 Pt1 -178.2(4) . . . . ?
C8 C7 N2 C1 179.1(8) . . . . ?
C12 C7 N2 C1 0.8(10) . . . . ?
C8 C7 N2 Pt1 -4.0(13) . . . . ?
C12 C7 N2 Pt1 177.7(6) . . . . ?
N2 C1 S1 C12 0.2(7) . . . . ?
C2 C1 S1 C12 -177.8(7) . . . . ?
C11 C12 S1 C1 -178.3(8) . . . . ?
C7 C12 S1 C1 0.3(6) . . . . ?
